data_4114505
loop_
_publ_author_name
'Jik Chin'
'Fabrizio Mancin'
'Nirusha Thavarajah'
'Donghyung Lee'
'Alan Lough'
'Doo Soo Chung'

_publ_section_title
;
 Controlling Diaza-Cope Rearrangement Reactions with Resonance-Assisted
 Hydrogen Bonds
;
_journal_name_full 'Journal of the American Chemical Society'
_journal_page_first 15276
_journal_page_last 15277
_journal_paper_doi 10.1021/ja0387554
_journal_volume 125
_journal_year 2003
_chemical_formula_moiety 'C30 H28 N2 O4, C H Cl3, C H4 O'
_chemical_formula_sum 'C32 H33 Cl3 N2 O5'
_chemical_formula_weight 631.95
_chemical_name_systematic
; 
 ? 
;
_space_group_IT_number 2
_symmetry_cell_setting triclinic
_symmetry_space_group_name_Hall '-P 1'
_symmetry_space_group_name_H-M 'P -1'
_atom_sites_solution_hydrogens geom
_atom_sites_solution_primary direct
_atom_sites_solution_secondary difmap
_audit_creation_method SHELXL-97
_cell_angle_alpha 108.690(2)
_cell_angle_beta 101.930(2)
_cell_angle_gamma 95.511(2)
_cell_formula_units_Z 1
_cell_length_a 6.7660(3)
_cell_length_b 10.2215(4)
_cell_length_c 11.6018(6)
_cell_measurement_reflns_used 13687
_cell_measurement_temperature 150(1)
_cell_measurement_theta_max 27.48
_cell_measurement_theta_min 2.6
_cell_volume 732.15(6)
_computing_cell_refinement 'Denzo-SMN (Otwinowski & Minor, 1997)'
_computing_data_collection 'Collect (Nonius BV, 1997-2002)'
_computing_data_reduction Denzo-SMN
_computing_molecular_graphics 'SHELXTL V6.12'
_computing_publication_material 'SHELXTL V6.12'
_computing_structure_refinement 'SHELXTL V6.12(Sheldrick, 2001)'
_computing_structure_solution 'SIR-92 (Altomare et al., 1993)'
_diffrn_ambient_temperature 150(1)
_diffrn_detector_area_resol_mean 9
_diffrn_measured_fraction_theta_full 0.996
_diffrn_measured_fraction_theta_max 0.996
_diffrn_measurement_device_type 'Nonius KappaCCD'
_diffrn_measurement_method '\f scans and \w scans with \k offsets'
_diffrn_radiation_monochromator graphite
_diffrn_radiation_source 'fine-focus sealed tube'
_diffrn_radiation_type MoK\a
_diffrn_radiation_wavelength 0.71073
_diffrn_reflns_av_R_equivalents 0.0954
_diffrn_reflns_av_sigmaI/netI 0.0999
_diffrn_reflns_limit_h_max 8
_diffrn_reflns_limit_h_min -8
_diffrn_reflns_limit_k_max 12
_diffrn_reflns_limit_k_min -12
_diffrn_reflns_limit_l_max 13
_diffrn_reflns_limit_l_min -13
_diffrn_reflns_number 9007
_diffrn_reflns_theta_full 24.99
_diffrn_reflns_theta_max 24.99
_diffrn_reflns_theta_min 3.13
_diffrn_standards_decay_% 0
_diffrn_standards_number 0
_exptl_absorpt_coefficient_mu 0.358
_exptl_absorpt_correction_type none
_exptl_absorpt_process_details
;
?
;
_exptl_crystal_colour colourless
_exptl_crystal_density_diffrn 1.438
_exptl_crystal_description plate
_exptl_crystal_F_000 330
_exptl_crystal_size_max 0.30
_exptl_crystal_size_mid 0.10
_exptl_crystal_size_min 0.06
_refine_diff_density_max 0.518
_refine_diff_density_min -0.269
_refine_diff_density_rms 0.102
_refine_ls_extinction_coef 0.13(3)
_refine_ls_extinction_expression Fc^*^=kFc[1+0.001xFc^2^\l^3^/sin(2\q)]^-1/4^
_refine_ls_extinction_method SHELXL
_refine_ls_goodness_of_fit_ref 1.043
_refine_ls_hydrogen_treatment mixed
_refine_ls_matrix_type full
_refine_ls_number_parameters 168
_refine_ls_number_reflns 2557
_refine_ls_number_restraints 0
_refine_ls_restrained_S_all 1.043
_refine_ls_R_factor_all 0.1139
_refine_ls_R_factor_gt 0.0852
_refine_ls_shift/su_max 0.000
_refine_ls_shift/su_mean 0.000
_refine_ls_structure_factor_coef Fsqd
_refine_ls_weighting_details 'calc w=1/[\s^2^(Fo^2^)+(0.1325P)^2^] where P=(Fo^2^+2Fc^2^)/3'
_refine_ls_weighting_scheme calc
_refine_ls_wR_factor_gt 0.2136
_refine_ls_wR_factor_ref 0.2328
_reflns_number_gt 1681
_reflns_number_total 2557
_reflns_threshold_expression I>2\s(I)
_cod_data_source_file ja0387554si20030929_024325.cif
_cod_data_source_block k02164
_cod_database_code 4114505

loop_
_symmetry_equiv_pos_as_xyz
'x, y, z'
'-x, -y, -z'

loop_
_atom_site_label
_atom_site_type_symbol
_atom_site_fract_x
_atom_site_fract_y
_atom_site_fract_z
_atom_site_U_iso_or_equiv
_atom_site_adp_type
_atom_site_occupancy
_atom_site_symmetry_multiplicity
_atom_site_calc_flag
_atom_site_refinement_flags
O1 O 0.4389(3) 0.4733(2) 0.6254(2) 0.0375(7) Uani 1 1 d .
O2 O -0.1609(4) -0.0457(2) 0.2116(2) 0.0457(7) Uani 1 1 d .
N1 N 0.1115(4) 0.3402(2) 0.4404(2) 0.0280(6) Uani 1 1 d .
C1 C -0.0026(5) 0.4309(3) 0.5170(3) 0.0261(7) Uani 1 1 d .
H1 H -0.1479 0.3827 0.4964 0.031 Uiso 1 1 calc R
C2 C 0.0946(5) 0.4680(3) 0.6557(3) 0.0267(7) Uani 1 1 d .
C3 C 0.3076(5) 0.4922(3) 0.7031(3) 0.0295(7) Uani 1 1 d .
C4 C 0.3923(5) 0.5414(3) 0.8321(3) 0.0364(8) Uani 1 1 d .
H4A H 0.5370 0.5578 0.8639 0.044 Uiso 1 1 calc R
C5 C 0.2680(5) 0.5665(3) 0.9143(3) 0.0370(8) Uani 1 1 d .
H5A H 0.3272 0.6015 1.0025 0.044 Uiso 1 1 calc R
C6 C 0.0569(5) 0.5405(3) 0.8683(3) 0.0336(8) Uani 1 1 d .
H6A H -0.0294 0.5563 0.9247 0.040 Uiso 1 1 calc R
C7 C -0.0276(5) 0.4915(3) 0.7401(3) 0.0307(8) Uani 1 1 d .
H7A H -0.1725 0.4734 0.7090 0.037 Uiso 1 1 calc R
C8 C 0.0117(5) 0.2281(3) 0.3524(3) 0.0275(7) Uani 1 1 d .
H8A H -0.1308 0.2015 0.3430 0.033 Uiso 1 1 calc R
C9 C 0.1162(5) 0.1397(3) 0.2651(3) 0.0309(8) Uani 1 1 d .
C10 C 0.3041(5) 0.1912(3) 0.2508(3) 0.0366(8) Uani 1 1 d .
H10A H 0.3681 0.2855 0.2987 0.044 Uiso 1 1 calc R
C11 C 0.3982(6) 0.1076(4) 0.1684(3) 0.0430(9) Uani 1 1 d .
H11A H 0.5264 0.1441 0.1595 0.052 Uiso 1 1 calc R
C12 C 0.3061(6) -0.0300(4) 0.0983(3) 0.0475(10) Uani 1 1 d .
H12A H 0.3717 -0.0874 0.0412 0.057 Uiso 1 1 calc R
C13 C 0.1204(6) -0.0846(4) 0.1105(3) 0.0446(9) Uani 1 1 d .
H13A H 0.0600 -0.1796 0.0626 0.053 Uiso 1 1 calc R
C14 C 0.0211(5) -0.0019(3) 0.1922(3) 0.0342(8) Uani 1 1 d .
C15 C -0.2446(7) -0.1914(4) 0.1574(4) 0.0559(11) Uani 1 1 d .
H15A H -0.3765 -0.2082 0.1772 0.084 Uiso 1 1 calc R
H15B H -0.1497 -0.2443 0.1916 0.084 Uiso 1 1 calc R
H15C H -0.2650 -0.2222 0.0659 0.084 Uiso 1 1 calc R
H1O H 0.349(7) 0.416(5) 0.544(5) 0.062(13) Uiso 1 1 d .

loop_
_atom_site_aniso_label
_atom_site_aniso_U_11
_atom_site_aniso_U_22
_atom_site_aniso_U_33
_atom_site_aniso_U_23
_atom_site_aniso_U_13
_atom_site_aniso_U_12
O1 0.0281(13) 0.0436(14) 0.0357(14) 0.0068(11) 0.0097(11) 0.0030(10)
O2 0.0469(15) 0.0264(12) 0.0516(16) -0.0024(11) 0.0158(12) -0.0019(10)
N1 0.0299(14) 0.0264(13) 0.0275(14) 0.0051(11) 0.0113(11) 0.0097(10)
C1 0.0273(16) 0.0246(15) 0.0221(15) 0.0011(12) 0.0072(12) 0.0064(12)
C2 0.0303(17) 0.0234(14) 0.0283(17) 0.0096(12) 0.0091(13) 0.0069(12)
C3 0.0305(17) 0.0256(15) 0.0303(17) 0.0050(13) 0.0102(14) 0.0062(12)
C4 0.0330(18) 0.0361(17) 0.0337(19) 0.0088(14) 0.0010(15) 0.0046(14)
C5 0.049(2) 0.0342(17) 0.0254(17) 0.0105(14) 0.0040(15) 0.0076(15)
C6 0.044(2) 0.0313(16) 0.0287(17) 0.0106(13) 0.0141(15) 0.0086(14)
C7 0.0356(18) 0.0295(16) 0.0286(17) 0.0089(13) 0.0118(14) 0.0100(13)
C8 0.0294(16) 0.0236(15) 0.0270(16) 0.0044(13) 0.0091(13) 0.0037(12)
C9 0.0364(18) 0.0276(16) 0.0242(16) 0.0029(13) 0.0067(13) 0.0078(13)
C10 0.0396(19) 0.0328(16) 0.0367(19) 0.0065(14) 0.0160(15) 0.0091(14)
C11 0.046(2) 0.049(2) 0.037(2) 0.0111(16) 0.0200(17) 0.0145(16)
C12 0.062(3) 0.047(2) 0.035(2) 0.0045(16) 0.0222(18) 0.0257(19)
C13 0.056(2) 0.0312(18) 0.038(2) -0.0011(15) 0.0112(17) 0.0148(16)
C14 0.042(2) 0.0254(15) 0.0303(17) 0.0031(13) 0.0093(15) 0.0071(13)
C15 0.060(3) 0.0286(18) 0.063(3) -0.0006(17) 0.012(2) -0.0026(16)

loop_
_atom_type_symbol
_atom_type_description
_atom_type_scat_dispersion_real
_atom_type_scat_dispersion_imag
_atom_type_scat_source
C C 0.0033 0.0016 'International Tables Vol C Tables 4.2.6.8 and 6.1.1.4'
H H 0.0000 0.0000 'International Tables Vol C Tables 4.2.6.8 and 6.1.1.4'
N N 0.0061 0.0033 'International Tables Vol C Tables 4.2.6.8 and 6.1.1.4'
O O 0.0106 0.0060 'International Tables Vol C Tables 4.2.6.8 and 6.1.1.4'

loop_
_geom_angle_atom_site_label_1
_geom_angle_atom_site_label_2
_geom_angle_atom_site_label_3
_geom_angle
_geom_angle_site_symmetry_3
C14 O2 C15 117.9(3) .
C8 N1 C1 118.2(3) .
N1 C1 C2 111.0(2) .
N1 C1 C1 107.0(3) 2_566
C2 C1 C1 109.6(3) 2_566
C7 C2 C3 118.4(3) .
C7 C2 C1 119.6(3) .
C3 C2 C1 121.7(3) .
O1 C3 C4 118.1(3) .
O1 C3 C2 121.8(3) .
C4 C3 C2 120.1(3) .
C5 C4 C3 120.5(3) .
C4 C5 C6 119.9(3) .
C7 C6 C5 119.6(3) .
C6 C7 C2 121.5(3) .
N1 C8 C9 120.4(3) .
C10 C9 C14 119.1(3) .
C10 C9 C8 121.7(3) .
C14 C9 C8 119.2(3) .
C11 C10 C9 120.9(3) .
C10 C11 C12 120.0(4) .
C13 C12 C11 120.7(3) .
C12 C13 C14 120.5(3) .
O2 C14 C13 125.1(3) .
O2 C14 C9 116.0(3) .
C13 C14 C9 118.9(3) .

loop_
_geom_bond_atom_site_label_1
_geom_bond_atom_site_label_2
_geom_bond_distance
_geom_bond_site_symmetry_2
O1 C3 1.376(4) .
O2 C14 1.357(4) .
O2 C15 1.424(4) .
N1 C8 1.276(4) .
N1 C1 1.463(4) .
C1 C2 1.512(4) .
C1 C1 1.583(6) 2_566
C2 C7 1.386(4) .
C2 C3 1.399(4) .
C3 C4 1.389(5) .
C4 C5 1.378(5) .
C5 C6 1.385(5) .
C6 C7 1.381(5) .
C8 C9 1.475(4) .
C9 C10 1.391(5) .
C9 C14 1.427(4) .
C10 C11 1.371(5) .
C11 C12 1.384(5) .
C12 C13 1.379(6) .
C13 C14 1.386(5) .

loop_
_geom_hbond_atom_site_label_D
_geom_hbond_atom_site_label_H
_geom_hbond_atom_site_label_A
_geom_hbond_distance_DH
_geom_hbond_distance_HA
_geom_hbond_distance_DA
_geom_hbond_angle_DHA
O1 H1O N1 0.97(5) 1.73(5) 2.636(3) 154(4)
